data_8104628
loop_
_publ_author_name
'Xu, Xingyu'
'Qiu, Ping'

_publ_section_title
;
 The crystal structure of 4,5-diiodo-1,3-dimesityl-1H-1,2,3-triazol-3-ium
 hexafluoridoantimonate(V), C20H22F6I2N3Sb
;
_journal_issue 5
_journal_name_full 'Zeitschrift f\"ur Kristallographie - New Crystal Structures'
_journal_page_first 935
_journal_page_last 936
_journal_paper_doi 10.1515/ncrs-2021-0158
_journal_volume 236
_journal_year 2021
_chemical_formula_moiety 'C20 H22 I2 N3, 2(F3 Sb0.5)'
_chemical_formula_sum 'C20 H22 F6 I2 N3 Sb'
_chemical_formula_weight 793.95
_space_group_crystal_system triclinic
_space_group_IT_number 2
_space_group_name_Hall '-P 1'
_space_group_name_H-M_alt 'P -1'
_atom_sites_solution_hydrogens geom
_atom_sites_solution_primary dual
_cell_angle_alpha 101.810(2)
_cell_angle_beta 90.465(3)
_cell_angle_gamma 103.194(3)
_cell_formula_units_Z 2
_cell_length_a 10.2268(10)
_cell_length_b 10.8850(9)
_cell_length_c 12.1413(10)
_cell_measurement_reflns_used 9879
_cell_measurement_temperature 199.95
_cell_measurement_theta_max 27.548
_cell_measurement_theta_min 2.485
_cell_volume 1285.9(2)
_computing_cell_refinement 'SAINT V8.38A (Bruker, 2018)'
_computing_data_reduction 'SAINT V8.38A (Bruker, 2018)'
_computing_molecular_graphics 'Olex2 1.3 (Dolomanov et al., 2009)'
_computing_publication_material 'Olex2 1.3 (Dolomanov et al., 2009)'
_computing_structure_refinement 'SHELXL 2018/1 (Sheldrick, 2015)'
_computing_structure_solution 'SHELXT 2014/5 (Sheldrick, 2014)'
_diffrn_ambient_temperature 199.95
_diffrn_measured_fraction_theta_full 0.995
_diffrn_measured_fraction_theta_max 0.994
_diffrn_measurement_device_type 'Bruker APEX-II CCD'
_diffrn_measurement_method '\f and \w scans'
_diffrn_radiation_type MoK\a
_diffrn_radiation_wavelength 0.71073
_diffrn_reflns_av_R_equivalents 0.0384
_diffrn_reflns_av_unetI/netI 0.0302
_diffrn_reflns_Laue_measured_fraction_full 0.995
_diffrn_reflns_Laue_measured_fraction_max 0.994
_diffrn_reflns_limit_h_max 13
_diffrn_reflns_limit_h_min -13
_diffrn_reflns_limit_k_max 14
_diffrn_reflns_limit_k_min -14
_diffrn_reflns_limit_l_max 15
_diffrn_reflns_limit_l_min -15
_diffrn_reflns_number 23644
_diffrn_reflns_point_group_measured_fraction_full 0.995
_diffrn_reflns_point_group_measured_fraction_max 0.994
_diffrn_reflns_theta_full 25.242
_diffrn_reflns_theta_max 27.562
_diffrn_reflns_theta_min 2.485
_diffrn_source_current 1.0
_diffrn_source_power 0.05
_diffrn_source_voltage 50.0
_diffrn_standards_number 0
_exptl_absorpt_coefficient_mu 3.529
_exptl_absorpt_correction_T_max 0.7456
_exptl_absorpt_correction_T_min 0.4437
_exptl_absorpt_correction_type multi-scan
_exptl_absorpt_process_details
'SADABS-2016/2 (Bruker,2016/2) was used for absorption correction. wR2(int) was 0.1065 before and 0.0546 after correction. The Ratio of minimum to maximum transmission is 0.5951. The \l/2 correction factor is Not present.'
_exptl_crystal_colour 'clear light colourless'
_exptl_crystal_colour_lustre clear
_exptl_crystal_colour_modifier light
_exptl_crystal_colour_primary colourless
_exptl_crystal_density_diffrn 2.051
_exptl_crystal_description block
_exptl_crystal_F_000 748
_exptl_crystal_size_max 0.39
_exptl_crystal_size_mid 0.36
_exptl_crystal_size_min 0.26
_refine_diff_density_max 0.840
_refine_diff_density_min -1.216
_refine_diff_density_rms 0.123
_refine_ls_extinction_coef .
_refine_ls_extinction_method none
_refine_ls_goodness_of_fit_ref 1.094
_refine_ls_hydrogen_treatment constr
_refine_ls_matrix_type full
_refine_ls_number_parameters 298
_refine_ls_number_reflns 5906
_refine_ls_number_restraints 0
_refine_ls_restrained_S_all 1.094
_refine_ls_R_factor_all 0.0340
_refine_ls_R_factor_gt 0.0291
_refine_ls_shift/su_max 0.001
_refine_ls_shift/su_mean 0.000
_refine_ls_structure_factor_coef Fsqd
_refine_ls_weighting_details 'w=1/[\s^2^(Fo^2^)+(0.0291P)^2^+1.7455P] where P=(Fo^2^+2Fc^2^)/3'
_refine_ls_weighting_scheme calc
_refine_ls_wR_factor_gt 0.0695
_refine_ls_wR_factor_ref 0.0717
_reflns_Friedel_coverage 0.000
_reflns_Friedel_fraction_full .
_reflns_Friedel_fraction_max .
_reflns_number_gt 5292
_reflns_number_total 5906
_reflns_threshold_expression 'I > 2\s(I)'
_cod_data_source_file suppl_j_ncrs-2021-0158_suppl.cif
_cod_data_source_block mo_xxy197221_0m_a
_cod_database_code 8104628
_shelx_space_group_comment
;
The symmetry employed for this shelxl refinement is uniquely defined
by the following loop, which should always be used as a source of
symmetry information in preference to the above space-group names.
They are only intended as comments.
;
_shelx_estimated_absorpt_t_max 0.461
_shelx_estimated_absorpt_t_min 0.340
_olex2_refinement_description
;
1. Fixed Uiso
 At 1.2 times of:
  All C(H) groups
 At 1.5 times of:
  All C(H,H,H) groups
2.a Aromatic/amide H refined with riding coordinates:
 C5(H5), C7(H7), C11(H11), C13(H13)
2.b Idealised Me refined as rotating group:
 C15(H15A,H15B,H15C), C16(H16A,H16B,H16C), C17(H17A,H17B,H17C), C18(H18A,H18B,
 H18C), C19(H19A,H19B,H19C), C20(H20A,H20B,H20C)
;

loop_
_space_group_symop_operation_xyz
'x, y, z'
'-x, -y, -z'

loop_
_atom_site_label
_atom_site_type_symbol
_atom_site_fract_x
_atom_site_fract_y
_atom_site_fract_z
_atom_site_U_iso_or_equiv
_atom_site_adp_type
_atom_site_occupancy
_atom_site_site_symmetry_order
_atom_site_calc_flag
_atom_site_refinement_flags_posn
_atom_site_refinement_flags_adp
_atom_site_refinement_flags_occupancy
_atom_site_disorder_assembly
_atom_site_disorder_group
I1 I 0.92024(2) 0.58457(2) 0.14730(2) 0.03131(7) Uani 1 1 d . . . . .
I2 I 0.67083(3) 0.58409(2) 0.39986(2) 0.03804(7) Uani 1 1 d . . . . .
N1 N 0.8452(3) 0.3132(2) 0.1927(2) 0.0229(5) Uani 1 1 d . . . . .
N2 N 0.7785(3) 0.2378(2) 0.2574(2) 0.0248(5) Uani 1 1 d . . . . .
N3 N 0.7200(3) 0.3158(2) 0.3281(2) 0.0223(5) Uani 1 1 d . . . . .
C1 C 0.8299(3) 0.4369(3) 0.2221(2) 0.0224(6) Uani 1 1 d . . . . .
C2 C 0.7480(3) 0.4383(3) 0.3105(3) 0.0236(6) Uani 1 1 d . . . . .
C3 C 0.6487(3) 0.2674(3) 0.4189(2) 0.0234(6) Uani 1 1 d . . . . .
C4 C 0.5130(3) 0.2074(3) 0.4012(3) 0.0267(6) Uani 1 1 d . . . . .
C5 C 0.4502(3) 0.1607(3) 0.4906(3) 0.0291(7) Uani 1 1 d . . . . .
H5 H 0.357594 0.117867 0.481370 0.035 Uiso 1 1 calc R U . . .
C6 C 0.5199(3) 0.1751(3) 0.5932(3) 0.0298(7) Uani 1 1 d . . . . .
C7 C 0.6554(4) 0.2370(3) 0.6061(3) 0.0313(7) Uani 1 1 d . . . . .
H7 H 0.702718 0.247712 0.676352 0.038 Uiso 1 1 calc R U . . .
C8 C 0.7240(3) 0.2838(3) 0.5189(3) 0.0260(6) Uani 1 1 d . . . . .
C9 C 0.9237(3) 0.2576(3) 0.1059(3) 0.0257(6) Uani 1 1 d . . . . .
C10 C 0.8585(4) 0.1920(3) 0.0031(3) 0.0301(7) Uani 1 1 d . . . . .
C11 C 0.9364(4) 0.1356(3) -0.0764(3) 0.0353(8) Uani 1 1 d . . . . .
H11 H 0.895654 0.090838 -0.148437 0.042 Uiso 1 1 calc R U . . .
C12 C 1.0712(4) 0.1423(3) -0.0544(3) 0.0354(8) Uani 1 1 d . . . . .
C13 C 1.1310(4) 0.2103(3) 0.0501(3) 0.0347(7) Uani 1 1 d . . . . .
H13 H 1.223943 0.216934 0.065380 0.042 Uiso 1 1 calc R U . . .
C14 C 1.0587(3) 0.2688(3) 0.1328(3) 0.0291(7) Uani 1 1 d . . . . .
C15 C 1.1262(4) 0.3418(4) 0.2458(3) 0.0449(9) Uani 1 1 d . . . . .
H15A H 1.111096 0.429251 0.261601 0.067 Uiso 1 1 calc R U . . .
H15B H 1.223026 0.346570 0.244486 0.067 Uiso 1 1 calc R U . . .
H15C H 1.088331 0.296839 0.304609 0.067 Uiso 1 1 calc R U . . .
C16 C 1.1513(5) 0.0797(4) -0.1429(4) 0.0506(11) Uani 1 1 d . . . . .
H16A H 1.170973 0.131512 -0.200509 0.076 Uiso 1 1 calc R U . . .
H16B H 1.099317 -0.007244 -0.177914 0.076 Uiso 1 1 calc R U . . .
H16C H 1.235802 0.073934 -0.107953 0.076 Uiso 1 1 calc R U . . .
C17 C 0.7117(5) 0.1805(5) -0.0221(4) 0.0527(11) Uani 1 1 d . . . . .
H17A H 0.659311 0.145196 0.036261 0.079 Uiso 1 1 calc R U . . .
H17B H 0.683315 0.122776 -0.095716 0.079 Uiso 1 1 calc R U . . .
H17C H 0.696626 0.265962 -0.023296 0.079 Uiso 1 1 calc R U . . .
C18 C 0.8712(4) 0.3487(4) 0.5328(3) 0.0376(8) Uani 1 1 d . . . . .
H18A H 0.919494 0.302575 0.475214 0.056 Uiso 1 1 calc R U . . .
H18B H 0.906363 0.347537 0.607831 0.056 Uiso 1 1 calc R U . . .
H18C H 0.883701 0.438228 0.524509 0.056 Uiso 1 1 calc R U . . .
C19 C 0.4502(4) 0.1250(4) 0.6896(3) 0.0433(9) Uani 1 1 d . . . . .
H19A H 0.428566 0.196682 0.743745 0.065 Uiso 1 1 calc R U . . .
H19B H 0.509618 0.085232 0.727154 0.065 Uiso 1 1 calc R U . . .
H19C H 0.367091 0.060526 0.660699 0.065 Uiso 1 1 calc R U . . .
C20 C 0.4380(4) 0.1916(4) 0.2897(3) 0.0437(9) Uani 1 1 d . . . . .
H20A H 0.475204 0.135478 0.230876 0.066 Uiso 1 1 calc R U . . .
H20B H 0.447465 0.276306 0.270616 0.066 Uiso 1 1 calc R U . . .
H20C H 0.342528 0.152752 0.295265 0.066 Uiso 1 1 calc R U . . .
Sb1 Sb 0.500000 0.500000 0.000000 0.03456(9) Uani 1 2 d S . P . .
F1 F 0.6002(3) 0.6575(3) 0.0804(3) 0.0769(9) Uani 1 1 d . . . . .
F2 F 0.3504(3) 0.5266(3) 0.0798(2) 0.0629(7) Uani 1 1 d . . . . .
F3 F 0.5512(3) 0.4170(3) 0.1076(2) 0.0757(9) Uani 1 1 d . . . . .
Sb2 Sb 1.000000 0.000000 0.500000 0.03798(9) Uani 1 2 d S . P . .
F4 F 0.8504(3) 0.0349(3) 0.4368(3) 0.0777(9) Uani 1 1 d . . . . .
F5 F 0.8934(4) -0.1160(5) 0.5734(4) 0.1232(17) Uani 1 1 d . . . . .
F6 F 0.9978(6) -0.1310(4) 0.3778(3) 0.137(2) Uani 1 1 d . . . . .

loop_
_atom_site_aniso_label
_atom_site_aniso_U_11
_atom_site_aniso_U_22
_atom_site_aniso_U_33
_atom_site_aniso_U_23
_atom_site_aniso_U_13
_atom_site_aniso_U_12
I1 0.04202(13) 0.02582(11) 0.02944(12) 0.01330(8) 0.01041(9) 0.00784(9)
I2 0.05391(15) 0.02635(11) 0.04005(14) 0.00801(9) 0.02185(11) 0.02045(10)
N1 0.0280(13) 0.0208(11) 0.0231(12) 0.0074(10) 0.0100(10) 0.0093(10)
N2 0.0297(13) 0.0221(12) 0.0255(13) 0.0072(10) 0.0099(10) 0.0094(10)
N3 0.0265(13) 0.0199(11) 0.0224(12) 0.0054(9) 0.0070(10) 0.0083(10)
C1 0.0262(15) 0.0211(13) 0.0227(14) 0.0084(11) 0.0057(11) 0.0078(11)
C2 0.0284(15) 0.0195(13) 0.0255(15) 0.0058(11) 0.0048(12) 0.0095(11)
C3 0.0283(15) 0.0213(13) 0.0228(14) 0.0059(11) 0.0101(12) 0.0091(11)
C4 0.0258(15) 0.0251(14) 0.0322(16) 0.0063(12) 0.0091(13) 0.0113(12)
C5 0.0242(15) 0.0231(14) 0.0409(18) 0.0065(13) 0.0121(13) 0.0069(12)
C6 0.0385(18) 0.0223(14) 0.0310(17) 0.0069(12) 0.0175(14) 0.0106(13)
C7 0.0383(18) 0.0317(16) 0.0236(15) 0.0070(13) 0.0048(13) 0.0064(14)
C8 0.0279(15) 0.0231(14) 0.0268(15) 0.0060(12) 0.0050(12) 0.0046(12)
C9 0.0349(17) 0.0240(14) 0.0237(15) 0.0105(12) 0.0137(13) 0.0127(12)
C10 0.0416(19) 0.0252(15) 0.0258(16) 0.0070(12) 0.0073(14) 0.0109(13)
C11 0.055(2) 0.0258(15) 0.0265(16) 0.0058(13) 0.0118(15) 0.0128(15)
C12 0.055(2) 0.0224(14) 0.0373(18) 0.0148(13) 0.0276(16) 0.0170(14)
C13 0.0376(18) 0.0323(17) 0.041(2) 0.0141(15) 0.0185(15) 0.0161(14)
C14 0.0342(17) 0.0272(15) 0.0304(16) 0.0099(13) 0.0110(13) 0.0129(13)
C15 0.037(2) 0.061(2) 0.038(2) 0.0054(18) 0.0031(16) 0.0205(18)
C16 0.078(3) 0.0354(19) 0.049(2) 0.0152(17) 0.040(2) 0.027(2)
C17 0.053(3) 0.061(3) 0.040(2) -0.0037(19) -0.0059(19) 0.018(2)
C18 0.0301(18) 0.045(2) 0.0331(18) 0.0096(15) 0.0010(14) -0.0014(15)
C19 0.052(2) 0.0399(19) 0.041(2) 0.0150(16) 0.0274(18) 0.0099(17)
C20 0.0340(19) 0.054(2) 0.043(2) 0.0141(18) -0.0053(16) 0.0064(17)
Sb1 0.03239(17) 0.03768(17) 0.03211(17) 0.00392(13) -0.00018(13) 0.00836(13)
F1 0.0638(18) 0.0585(16) 0.082(2) -0.0219(15) 0.0024(15) -0.0055(14)
F2 0.0480(14) 0.0761(18) 0.0660(17) 0.0102(14) 0.0214(13) 0.0211(13)
F3 0.087(2) 0.100(2) 0.0612(18) 0.0385(17) 0.0071(15) 0.0457(18)
Sb2 0.02927(17) 0.03537(17) 0.0442(2) 0.00359(14) -0.00033(14) 0.00166(13)
F4 0.0582(17) 0.095(2) 0.082(2) 0.0124(17) -0.0127(15) 0.0298(16)
F5 0.072(2) 0.151(4) 0.162(4) 0.105(4) 0.012(2) -0.007(2)
F6 0.239(6) 0.107(3) 0.074(2) -0.036(2) -0.059(3) 0.109(4)

loop_
_atom_type_symbol
_atom_type_description
_atom_type_scat_dispersion_real
_atom_type_scat_dispersion_imag
_atom_type_scat_source
C C 0.0033 0.0016 'International Tables Vol C Tables 4.2.6.8 and 6.1.1.4'
H H 0.0000 0.0000 'International Tables Vol C Tables 4.2.6.8 and 6.1.1.4'
F F 0.0171 0.0103 'International Tables Vol C Tables 4.2.6.8 and 6.1.1.4'
I I -0.4742 1.8119 'International Tables Vol C Tables 4.2.6.8 and 6.1.1.4'
N N 0.0061 0.0033 'International Tables Vol C Tables 4.2.6.8 and 6.1.1.4'
Sb Sb -0.5866 1.5461 'International Tables Vol C Tables 4.2.6.8 and 6.1.1.4'

loop_
_geom_angle_atom_site_label_1
_geom_angle_atom_site_label_2
_geom_angle_atom_site_label_3
_geom_angle
_geom_angle_site_symmetry_1
_geom_angle_site_symmetry_3
N2 N1 C1 112.4(2) . .
N2 N1 C9 118.2(2) . .
C1 N1 C9 129.4(2) . .
N3 N2 N1 103.8(2) . .
N2 N3 C2 113.0(2) . .
N2 N3 C3 118.5(2) . .
C2 N3 C3 128.2(2) . .
N1 C1 I1 124.9(2) . .
N1 C1 C2 105.5(2) . .
C2 C1 I1 129.6(2) . .
N3 C2 I2 124.2(2) . .
N3 C2 C1 105.3(2) . .
C1 C2 I2 130.5(2) . .
C4 C3 N3 119.2(3) . .
C4 C3 C8 124.4(3) . .
C8 C3 N3 116.5(3) . .
C3 C4 C5 116.7(3) . .
C3 C4 C20 121.5(3) . .
C5 C4 C20 121.8(3) . .
C4 C5 H5 119.2 . .
C4 C5 C6 121.6(3) . .
C6 C5 H5 119.2 . .
C5 C6 C19 121.0(3) . .
C7 C6 C5 119.0(3) . .
C7 C6 C19 120.0(3) . .
C6 C7 H7 119.1 . .
C6 C7 C8 121.9(3) . .
C8 C7 H7 119.1 . .
C3 C8 C7 116.4(3) . .
C3 C8 C18 122.0(3) . .
C7 C8 C18 121.6(3) . .
C10 C9 N1 118.1(3) . .
C10 C9 C14 124.1(3) . .
C14 C9 N1 117.7(3) . .
C9 C10 C11 116.2(3) . .
C9 C10 C17 122.5(3) . .
C11 C10 C17 121.3(3) . .
C10 C11 H11 118.8 . .
C12 C11 C10 122.4(3) . .
C12 C11 H11 118.8 . .
C11 C12 C13 118.6(3) . .
C11 C12 C16 120.5(4) . .
C13 C12 C16 120.9(4) . .
C12 C13 H13 119.1 . .
C14 C13 C12 121.7(3) . .
C14 C13 H13 119.1 . .
C9 C14 C13 116.9(3) . .
C9 C14 C15 122.5(3) . .
C13 C14 C15 120.6(3) . .
C14 C15 H15A 109.5 . .
C14 C15 H15B 109.5 . .
C14 C15 H15C 109.5 . .
H15A C15 H15B 109.5 . .
H15A C15 H15C 109.5 . .
H15B C15 H15C 109.5 . .
C12 C16 H16A 109.5 . .
C12 C16 H16B 109.5 . .
C12 C16 H16C 109.5 . .
H16A C16 H16B 109.5 . .
H16A C16 H16C 109.5 . .
H16B C16 H16C 109.5 . .
C10 C17 H17A 109.5 . .
C10 C17 H17B 109.5 . .
C10 C17 H17C 109.5 . .
H17A C17 H17B 109.5 . .
H17A C17 H17C 109.5 . .
H17B C17 H17C 109.5 . .
C8 C18 H18A 109.5 . .
C8 C18 H18B 109.5 . .
C8 C18 H18C 109.5 . .
H18A C18 H18B 109.5 . .
H18A C18 H18C 109.5 . .
H18B C18 H18C 109.5 . .
C6 C19 H19A 109.5 . .
C6 C19 H19B 109.5 . .
C6 C19 H19C 109.5 . .
H19A C19 H19B 109.5 . .
H19A C19 H19C 109.5 . .
H19B C19 H19C 109.5 . .
C4 C20 H20A 109.5 . .
C4 C20 H20B 109.5 . .
C4 C20 H20C 109.5 . .
H20A C20 H20B 109.5 . .
H20A C20 H20C 109.5 . .
H20B C20 H20C 109.5 . .
F1 Sb1 F1 180.0 2_665 .
F1 Sb1 F2 89.82(13) . .
F1 Sb1 F2 90.18(13) . 2_665
F1 Sb1 F2 89.82(13) 2_665 2_665
F1 Sb1 F2 90.18(13) 2_665 .
F1 Sb1 F3 90.36(16) 2_665 2_665
F1 Sb1 F3 90.36(16) . .
F1 Sb1 F3 89.64(16) . 2_665
F1 Sb1 F3 89.64(16) 2_665 .
F2 Sb1 F2 180.0 . 2_665
F2 Sb1 F3 89.46(14) 2_665 .
F2 Sb1 F3 90.54(14) . .
F2 Sb1 F3 89.47(14) . 2_665
F2 Sb1 F3 90.54(14) 2_665 2_665
F3 Sb1 F3 180.0 2_665 .
F4 Sb2 F4 180.0 . 2_756
F5 Sb2 F4 88.23(17) . 2_756
F5 Sb2 F4 91.77(17) . .
F5 Sb2 F4 91.77(17) 2_756 2_756
F5 Sb2 F4 88.23(17) 2_756 .
F5 Sb2 F5 180.0(2) 2_756 .
F6 Sb2 F4 89.89(17) 2_756 2_756
F6 Sb2 F4 89.89(17) . .
F6 Sb2 F4 90.11(17) . 2_756
F6 Sb2 F4 90.11(17) 2_756 .
F6 Sb2 F5 89.9(3) . .
F6 Sb2 F5 90.1(3) . 2_756
F6 Sb2 F5 90.1(3) 2_756 .
F6 Sb2 F5 89.9(3) 2_756 2_756
F6 Sb2 F6 180.0 . 2_756

loop_
_geom_bond_atom_site_label_1
_geom_bond_atom_site_label_2
_geom_bond_distance
_geom_bond_site_symmetry_2
I1 C1 2.048(3) .
I2 C2 2.049(3) .
N1 N2 1.331(3) .
N1 C1 1.365(4) .
N1 C9 1.449(4) .
N2 N3 1.326(3) .
N3 C2 1.359(4) .
N3 C3 1.449(4) .
C1 C2 1.367(4) .
C3 C4 1.387(4) .
C3 C8 1.390(4) .
C4 C5 1.392(5) .
C4 C20 1.509(5) .
C5 H5 0.9500 .
C5 C6 1.393(5) .
C6 C7 1.387(5) .
C6 C19 1.508(4) .
C7 H7 0.9500 .
C7 C8 1.394(4) .
C8 C18 1.502(5) .
C9 C10 1.385(5) .
C9 C14 1.388(5) .
C10 C11 1.392(5) .
C10 C17 1.501(6) .
C11 H11 0.9500 .
C11 C12 1.384(6) .
C12 C13 1.389(5) .
C12 C16 1.503(5) .
C13 H13 0.9500 .
C13 C14 1.388(5) .
C14 C15 1.509(5) .
C15 H15A 0.9800 .
C15 H15B 0.9800 .
C15 H15C 0.9800 .
C16 H16A 0.9800 .
C16 H16B 0.9800 .
C16 H16C 0.9800 .
C17 H17A 0.9800 .
C17 H17B 0.9800 .
C17 H17C 0.9800 .
C18 H18A 0.9800 .
C18 H18B 0.9800 .
C18 H18C 0.9800 .
C19 H19A 0.9800 .
C19 H19B 0.9800 .
C19 H19C 0.9800 .
C20 H20A 0.9800 .
C20 H20B 0.9800 .
C20 H20C 0.9800 .
Sb1 F1 1.854(3) .
Sb1 F1 1.854(3) 2_665
Sb1 F2 1.865(2) .
Sb1 F2 1.865(2) 2_665
Sb1 F3 1.867(3) .
Sb1 F3 1.867(3) 2_665
Sb2 F4 1.855(3) 2_756
Sb2 F4 1.855(3) .
Sb2 F5 1.851(3) .
Sb2 F5 1.851(3) 2_756
Sb2 F6 1.831(3) .
Sb2 F6 1.831(3) 2_756

loop_
_geom_torsion_atom_site_label_1
_geom_torsion_atom_site_label_2
_geom_torsion_atom_site_label_3
_geom_torsion_atom_site_label_4
_geom_torsion
_geom_torsion_site_symmetry_1
_geom_torsion_site_symmetry_2
_geom_torsion_site_symmetry_3
_geom_torsion_site_symmetry_4
I1 C1 C2 I2 4.3(5) . . . .
I1 C1 C2 N3 -178.1(2) . . . .
N1 N2 N3 C2 -0.3(3) . . . .
N1 N2 N3 C3 -174.0(3) . . . .
N1 C1 C2 I2 -177.6(2) . . . .
N1 C1 C2 N3 0.0(3) . . . .
N1 C9 C10 C11 -177.5(3) . . . .
N1 C9 C10 C17 1.9(5) . . . .
N1 C9 C14 C13 177.4(3) . . . .
N1 C9 C14 C15 -3.1(4) . . . .
N2 N1 C1 I1 178.0(2) . . . .
N2 N1 C1 C2 -0.2(3) . . . .
N2 N1 C9 C10 84.5(3) . . . .
N2 N1 C9 C14 -92.9(3) . . . .
N2 N3 C2 I2 178.0(2) . . . .
N2 N3 C2 C1 0.2(4) . . . .
N2 N3 C3 C4 -90.2(3) . . . .
N2 N3 C3 C8 89.0(3) . . . .
N3 C3 C4 C5 178.9(3) . . . .
N3 C3 C4 C20 -0.1(4) . . . .
N3 C3 C8 C7 -179.9(3) . . . .
N3 C3 C8 C18 0.3(4) . . . .
C1 N1 N2 N3 0.3(3) . . . .
C1 N1 C9 C10 -97.2(4) . . . .
C1 N1 C9 C14 85.4(4) . . . .
C2 N3 C3 C4 97.2(4) . . . .
C2 N3 C3 C8 -83.5(4) . . . .
C3 N3 C2 I2 -9.1(4) . . . .
C3 N3 C2 C1 173.1(3) . . . .
C3 C4 C5 C6 0.9(4) . . . .
C4 C3 C8 C7 -0.7(5) . . . .
C4 C3 C8 C18 179.5(3) . . . .
C4 C5 C6 C7 -0.4(5) . . . .
C4 C5 C6 C19 179.5(3) . . . .
C5 C6 C7 C8 -0.7(5) . . . .
C6 C7 C8 C3 1.2(5) . . . .
C6 C7 C8 C18 -179.0(3) . . . .
C8 C3 C4 C5 -0.3(4) . . . .
C8 C3 C4 C20 -179.3(3) . . . .
C9 N1 N2 N3 178.9(3) . . . .
C9 N1 C1 I1 -0.4(5) . . . .
C9 N1 C1 C2 -178.6(3) . . . .
C9 C10 C11 C12 0.9(5) . . . .
C10 C9 C14 C13 0.2(5) . . . .
C10 C9 C14 C15 179.7(3) . . . .
C10 C11 C12 C13 -1.5(5) . . . .
C10 C11 C12 C16 180.0(3) . . . .
C11 C12 C13 C14 1.3(5) . . . .
C12 C13 C14 C9 -0.7(5) . . . .
C12 C13 C14 C15 179.8(3) . . . .
C14 C9 C10 C11 -0.3(5) . . . .
C14 C9 C10 C17 179.1(3) . . . .
C16 C12 C13 C14 179.9(3) . . . .
C17 C10 C11 C12 -178.5(3) . . . .
C19 C6 C7 C8 179.5(3) . . . .
C20 C4 C5 C6 179.8(3) . . . .
